data_1528523
loop_
_publ_author_name
'Geng Fengxia'
'Sasaki, T.'
'Xin Hao'
'Ma Renzhi'
'Matsushita, Y.'
'Tanaka, M.'
'Iyi, N.'
'Izumi, F.'

_publ_section_title
;
 New layered rare-earth hydroxides with anion-exchange properties
;
_journal_name_full 'Chemistry - A European Journal'
_journal_page_first 9255
_journal_page_last 9260
_journal_volume 14
_journal_year 2008
_chemical_formula_sum 'Cl0.5 Eu H4.1 O3.3'
_chemical_name_systematic 'Eu (O H)2.5 Cl0.5 (H2 O)0.8'
_space_group_IT_number 18
_symmetry_space_group_name_Hall 'P 2 2ab'
_symmetry_space_group_name_H-M 'P 21 21 2'
_cell_angle_alpha 90
_cell_angle_beta 90
_cell_angle_gamma 90
_cell_formula_units_Z 8
_cell_length_a 12.9152
_cell_length_b 7.3761
_cell_length_c 8.7016
_cell_volume 828.948
_citation_journal_id_ASTM CEUJED
_cod_data_source_file GengFengxia_CEUJED_2008_1577.cif
_cod_data_source_block H4.1Cl0.5Eu1O3.3
_cod_original_cell_volume 828.9476
_cod_original_formula_sum 'H4.1 Cl0.5 Eu1 O3.3'
_cod_database_code 1528523

loop_
_symmetry_equiv_pos_as_xyz
x,y,z
-x,-y,z
x+1/2,-y+1/2,-z
-x+1/2,y+1/2,-z

loop_
_atom_site_label
_atom_site_type_symbol
_atom_site_fract_x
_atom_site_fract_y
_atom_site_fract_z
_atom_site_occupancy
_atom_site_U_iso_or_equiv
O7 O-2 0 0.5 0.647 0.722 0.0
O3 O-2 0.162 0.441 0.079 1 0.0
O6 O-2 0.206 0.793 0.337 1 0.0
O4 O-2 0.667 0.444 0.925 1 0.0
Eu2 Eu+3 0 0.5 0.9326 1 0.0
O8 O-2 0 0 0.625 0.478 0.0
Eu1 Eu+3 0.2739 0.2503 0.9343 1 0.0
O1 O-2 0.47 0.266 0.921 1 0.0
Eu3 Eu+3 0 0 0.9194 1 0.0
O5 O-2 0.132 0.733 0.865 1 0.0
O2 O-2 0.097 0.256 0.825 1 0.0
Cl1 Cl-1 0.138 0.2147 0.4179 1 0.0
